data_8102135
loop_
_publ_author_name
'Miyamoto, Keiko'
'Yajima, Tomoko'
'Horn, Ernst'
'Fukuda, Yutaka'

_publ_section_title
;
Crystal structure of aqua(benzoylacetonato)(R,R-dibenzylstilbene-diamine)
(nitrato)nickel(II) ethanol disolvate, Ni(H~2~O)(C~10~H~10~O~2~)(C~28~H~28~N~2~)
(NO~3~) &#x00B7; 1.9C~2~H~5~OH
;
_journal_issue 3
_journal_name_full 'Zeitschrift f\"ur Kristallographie - New Crystal Structures'
_journal_page_first 243
_journal_page_last 245
_journal_volume 222
_journal_year 2007
_chemical_formula_structural 'Ni(H2O)(C10H10O2)(C28H28N2)(NO3) &#x00B7; 1.9C2H5OH'
_chemical_formula_sum 'C41.88 H48.43 N3 Ni O7.91'
_chemical_formula_weight 779.06
_chemical_name_systematic
; 
aqua(benzoylacetonato)(R,R-dibenzoylstilbene-diamine)(nitro)nickel(II) 
ethanol solvate
;
_space_group_IT_number 19
_symmetry_cell_setting orthorhombic
_symmetry_Int_Tables_number 19
_symmetry_space_group_name_Hall 'P 2ac 2ab'
_symmetry_space_group_name_H-M 'P 21 21 21'
_audit_creation_method teXsan
_cell_angle_alpha 90
_cell_angle_beta 90
_cell_angle_gamma 90
_cell_formula_units_Z 4
_cell_length_a 13.491(1)
_cell_length_b 14.260(1)
_cell_length_c 21.430(2)
_cell_measurement_reflns_used 4396
_cell_measurement_temperature 273.2
_cell_measurement_theta_max 56.44
_cell_measurement_theta_min 4.57
_cell_volume 4122.7(6)
_computing_cell_refinement P
_computing_data_collection P
_computing_data_reduction 'teXsan Ver. 1.11'
_computing_publication_material 'teXsan Ver. 1.11'
_computing_structure_refinement 'teXsan Ver. 1.10'
_computing_structure_solution SIR92
_diffrn_measured_fraction_theta_full 1.0002
_diffrn_measured_fraction_theta_max 1.0002
_diffrn_radiation_type 'Mo K\a'
_diffrn_radiation_wavelength 0.7107
_diffrn_reflns_av_R_equivalents 0.039
_diffrn_reflns_limit_h_max 11
_diffrn_reflns_limit_h_min -16
_diffrn_reflns_limit_k_max 17
_diffrn_reflns_limit_k_min -17
_diffrn_reflns_limit_l_max 24
_diffrn_reflns_limit_l_min -26
_diffrn_reflns_number 25025
_diffrn_reflns_theta_full 25.90
_diffrn_reflns_theta_max 25.90
_exptl_absorpt_coefficient_mu 0.524
_exptl_absorpt_correction_type SADABS
_exptl_crystal_colour green
_exptl_crystal_density_diffrn 1.255
_exptl_crystal_density_method 'not measured'
_exptl_crystal_description prismatic
_exptl_crystal_size_max 0.250
_exptl_crystal_size_mid 0.160
_exptl_crystal_size_min 0.100
_refine_diff_density_max 0.40
_refine_diff_density_min -0.38
_refine_ls_abs_structure_Flack 0.54(7)
_refine_ls_extinction_method none
_refine_ls_goodness_of_fit_ref 0.252
_refine_ls_hydrogen_treatment noref
_refine_ls_number_parameters 488
_refine_ls_number_reflns 5757
_refine_ls_R_factor_gt 0.0500
_refine_ls_shift/su_max 1.0342
_refine_ls_structure_factor_coef F
_refine_ls_weighting_scheme unit
_refine_ls_wR_factor_ref 0.0528
_reflns_number_gt 5757
_reflns_number_total 7238
_reflns_threshold_expression F^2^>2.0\s(F^2^)
_cod_data_source_file 1267-2023.cff
_cod_data_source_block A_TEXRAY.INF_file_is_not_p
_cod_original_cell_volume 4122.8(6)
_cod_original_sg_symbol_H-M P2(1)2(1)2(1)
_cod_original_formula_sum 'C41.88 H48.43 N3 O7.91 Ni '
_cod_database_code 8102135

loop_
_symmetry_equiv_pos_as_xyz
x,y,z
1/2-x,-y,1/2+z
1/2+x,1/2-y,-z
-x,1/2+y,1/2-z

loop_
_atom_site_label
_atom_site_type_symbol
_atom_site_fract_x
_atom_site_fract_y
_atom_site_fract_z
_atom_site_U_iso_or_equiv
_atom_site_adp_type
_atom_site_occupancy
_atom_site_symmetry_multiplicity
_atom_site_Wyckoff_symbol
_atom_site_calc_flag
_atom_site_refinement_flags
_atom_site_disorder_assembly
_atom_site_disorder_group
Ni1 Ni 0.6251(1) 0.8223(1) 0.55952(9) 0.0426(4) Uani 1 4 a d . . .
O1 O 0.4945(7) 0.8123(8) 0.6061(5) 0.048(3) Uani 1 4 a d . . .
O2 O 0.6087(8) 0.9603(7) 0.5529(5) 0.057(3) Uani 1 4 a d . . .
O3 O 0.5432(8) 0.8158(9) 0.4708(5) 0.061(3) Uani 1 4 a d . . .
O4 O 0.4581(8) 0.6869(10) 0.4864(5) 0.070(4) Uani 1 4 a d . . .
O5 O 0.4149(9) 0.7850(10) 0.4144(5) 0.081(4) Uani 1 4 a d . . .
O6 O 0.7477(7) 0.8402(8) 0.5037(5) 0.056(3) Uani 1 4 a d . . .
O7 O 0.749(1) 0.983(1) 0.4198(7) 0.124(6) Uani 1 4 a d . . .
O8 O 0.545(1) 0.985(1) 0.4002(8) 0.128(7) Uani 0.91 4 a d P . .
N1 N 0.7103(8) 0.8172(9) 0.6421(5) 0.041(3) Uani 1 4 a d . . .
N2 N 0.6375(9) 0.6756(9) 0.5663(5) 0.045(2) Uani 1 4 a d . . .
N3 N 0.4704(10) 0.762(1) 0.4569(6) 0.056(4) Uani 1 4 a d . . .
C1 C 0.432(1) 0.876(1) 0.6106(7) 0.047(4) Uani 1 4 a d . . .
C2 C 0.449(1) 0.971(1) 0.5959(9) 0.062(5) Uani 1 4 a d . . .
C3 C 0.535(1) 1.006(1) 0.5690(8) 0.054(4) Uani 1 4 a d . . .
C4 C 0.332(1) 0.850(1) 0.6352(7) 0.049(4) Uani 1 4 a d . . .
C5 C 0.307(1) 0.756(1) 0.6411(9) 0.073(5) Uani 1 4 a d . . .
C6 C 0.216(2) 0.727(1) 0.663(1) 0.090(7) Uani 1 4 a d . . .
C7 C 0.147(1) 0.791(2) 0.678(1) 0.085(6) Uani 1 4 a d . . .
C8 C 0.166(1) 0.882(2) 0.671(1) 0.090(7) Uani 1 4 a d . . .
C9 C 0.258(1) 0.913(1) 0.6504(9) 0.073(6) Uani 1 4 a d . . .
C10 C 0.537(1) 1.111(1) 0.553(1) 0.087(6) Uani 1 4 a d . . .
C11 C 0.674(1) 0.732(1) 0.6746(7) 0.041(4) Uani 1 4 a d . . .
C12 C 0.677(1) 0.649(1) 0.6295(7) 0.043(4) Uani 1 4 a d . . .
C13 C 0.703(1) 0.900(1) 0.6822(8) 0.054(5) Uani 1 4 a d . . .
C14 C 0.764(1) 0.982(1) 0.6630(7) 0.054(4) Uani 1 4 a d . . .
C15 C 0.734(2) 1.073(1) 0.672(1) 0.087(7) Uani 1 4 a d . . .
C16 C 0.787(2) 1.149(1) 0.657(1) 0.109(8) Uani 1 4 a d . . .
C17 C 0.878(2) 1.138(1) 0.632(1) 0.099(7) Uani 1 4 a d . . .
C18 C 0.913(2) 1.050(2) 0.621(1) 0.097(7) Uani 1 4 a d . . .
C19 C 0.858(1) 0.972(1) 0.6367(9) 0.076(6) Uani 1 4 a d . . .
C20 C 0.729(1) 0.709(1) 0.7347(7) 0.043(3) Uani 1 4 a d . . .
C21 C 0.680(1) 0.697(1) 0.7902(7) 0.057(5) Uani 1 4 a d . . .
C22 C 0.731(2) 0.678(2) 0.8439(7) 0.071(5) Uani 1 4 a d . . .
C23 C 0.834(2) 0.666(2) 0.8424(8) 0.079(5) Uani 1 4 a d . . .
C24 C 0.882(1) 0.677(2) 0.7874(8) 0.077(5) Uani 1 4 a d . . .
C25 C 0.831(1) 0.698(1) 0.7332(8) 0.062(5) Uani 1 4 a d . . .
C26 C 0.627(1) 0.563(1) 0.6568(6) 0.046(3) Uani 1 4 a d . . .
C27 C 0.679(1) 0.488(1) 0.6772(8) 0.061(5) Uani 1 4 a d . . .
C28 C 0.629(2) 0.412(1) 0.7027(8) 0.089(6) Uani 1 4 a d . . .
C29 C 0.528(2) 0.412(1) 0.709(1) 0.098(7) Uani 1 4 a d . . .
C30 C 0.477(2) 0.489(2) 0.6892(9) 0.088(7) Uani 1 4 a d . . .
C31 C 0.525(1) 0.563(1) 0.6634(9) 0.070(5) Uani 1 4 a d . . .
C32 C 0.692(1) 0.632(1) 0.5136(7) 0.048(4) Uani 1 4 a d . . .
C33 C 0.694(1) 0.525(1) 0.5178(7) 0.051(4) Uani 1 4 a d . . .
C34 C 0.784(1) 0.480(1) 0.5284(8) 0.060(5) Uani 1 4 a d . . .
C35 C 0.786(2) 0.382(1) 0.534(1) 0.090(6) Uani 1 4 a d . . .
C36 C 0.702(2) 0.333(1) 0.5292(9) 0.084(6) Uani 1 4 a d . . .
C37 C 0.614(2) 0.376(1) 0.5179(9) 0.085(6) Uani 1 4 a d . . .
C38 C 0.610(1) 0.473(1) 0.5121(8) 0.069(5) Uani 1 4 a d . . .
C39 C 0.753(3) 1.071(2) 0.437(3) 0.32(2) Uani 1 4 a d . . .
C40 C 0.840(3) 1.115(3) 0.450(2) 0.24(2) Uani 1 4 a d . . .
C41 C 0.508(2) 0.989(2) 0.343(1) 0.13(1) Uani 0.91 4 a d P . .
C42 C 0.532(3) 1.075(2) 0.312(2) 0.19(2) Uani 0.91 4 a d P . .
H1 H 0.7950 0.8749 0.4835 0.0477 Uiso 1 4 a calc . . .
H2 H 0.7942 0.7788 0.4894 0.0477 Uiso 1 4 a calc . . .
H3 H 0.3906 1.0203 0.6061 0.0742 Uiso 1 4 a calc . . .
H4 H 0.3612 0.7042 0.6279 0.0878 Uiso 1 4 a calc . . .
H5 H 0.2012 0.6534 0.6687 0.1080 Uiso 1 4 a calc . . .
H6 H 0.0758 0.7684 0.6962 0.1021 Uiso 1 4 a calc . . .
H7 H 0.1092 0.9323 0.6819 0.1084 Uiso 1 4 a calc . . .
H8 H 0.2715 0.9866 0.6457 0.0879 Uiso 1 4 a calc . . .
H9 H 0.5937 1.1396 0.5735 0.1046 Uiso 1 4 a calc . . .
H10 H 0.5435 1.1184 0.5082 0.1046 Uiso 1 4 a calc . . .
H11 H 0.4767 1.1403 0.5672 0.1046 Uiso 1 4 a calc . . .
H12 H 0.6050 0.7426 0.6854 0.0494 Uiso 1 4 a calc . . .
H13 H 0.7464 0.6326 0.6238 0.0512 Uiso 1 4 a calc . . .
H14 H 0.6338 0.9195 0.6828 0.0647 Uiso 1 4 a calc . . .
H15 H 0.7226 0.8816 0.7240 0.0647 Uiso 1 4 a calc . . .
H16 H 0.6623 1.0842 0.6933 0.1041 Uiso 1 4 a calc . . .
H17 H 0.7572 1.2187 0.6647 0.1313 Uiso 1 4 a calc . . .
H18 H 0.9228 1.1978 0.6213 0.1193 Uiso 1 4 a calc . . .
H19 H 0.9853 1.0409 0.6003 0.1162 Uiso 1 4 a calc . . .
H20 H 0.8869 0.9032 0.6278 0.0920 Uiso 1 4 a calc . . .
H21 H 0.5999 0.7027 0.7914 0.0684 Uiso 1 4 a calc . . .
H22 H 0.6913 0.6719 0.8876 0.0857 Uiso 1 4 a calc . . .
H23 H 0.8742 0.6491 0.8846 0.0949 Uiso 1 4 a calc . . .
H24 H 0.9610 0.6682 0.7858 0.0930 Uiso 1 4 a calc . . .
H25 H 0.8712 0.7067 0.6899 0.0738 Uiso 1 4 a calc . . .
H26 H 0.7584 0.4871 0.6735 0.0735 Uiso 1 4 a calc . . .
H27 H 0.6713 0.3517 0.7182 0.1063 Uiso 1 4 a calc . . .
H28 H 0.4893 0.3522 0.7286 0.1175 Uiso 1 4 a calc . . .
H29 H 0.3975 0.4919 0.6942 0.1044 Uiso 1 4 a calc . . .
H30 H 0.4825 0.6222 0.6474 0.0840 Uiso 1 4 a calc . . .
H31 H 0.6593 0.6498 0.4749 0.0582 Uiso 1 4 a calc . . .
H32 H 0.7592 0.6554 0.5136 0.0582 Uiso 1 4 a calc . . .
H33 H 0.8510 0.5206 0.5328 0.0719 Uiso 1 4 a calc . . .
H34 H 0.8559 0.3460 0.5415 0.1077 Uiso 1 4 a calc . . .
H35 H 0.7044 0.2572 0.5345 0.1008 Uiso 1 4 a calc . . .
H36 H 0.5469 0.3349 0.5133 0.1020 Uiso 1 4 a calc . . .
H37 H 0.5400 0.5070 0.5033 0.0837 Uiso 1 4 a calc . . .
H38 H 0.7233 1.1053 0.4021 0.3714 Uiso 1 4 a calc . . .
H39 H 0.7108 1.0753 0.4729 0.3714 Uiso 1 4 a calc . . .
H40 H 0.8709 1.0820 0.4848 0.2946 Uiso 1 4 a calc . . .
H41 H 0.8821 1.1140 0.4143 0.2946 Uiso 1 4 a calc . . .
H42 H 0.8248 1.1785 0.4625 0.2946 Uiso 1 4 a calc . . .
H43 H 0.6761 0.9653 0.4106 0.1477 Uiso 1 4 a calc . . .
H44 H 0.5357 0.9371 0.3198 0.1572 Uiso 0.91 4 a calc P . .
H45 H 0.4373 0.9827 0.3464 0.1572 Uiso 0.91 4 a calc P . .
H46 H 0.6030 1.0812 0.3093 0.2353 Uiso 0.91 4 a calc P . .
H47 H 0.5029 1.0732 0.2710 0.2353 Uiso 0.91 4 a calc P . .
H48 H 0.5045 1.1267 0.3358 0.2353 Uiso 0.91 4 a calc P . .
H49 H 0.5261 0.9226 0.4206 0.1513 Uiso 0.91 4 a calc P . .

loop_
_atom_site_aniso_label
_atom_site_aniso_U_11
_atom_site_aniso_U_22
_atom_site_aniso_U_33
_atom_site_aniso_U_12
_atom_site_aniso_U_13
_atom_site_aniso_U_23
Ni1 0.0394(8) 0.0469(9) 0.0416(8) 0.000(1) -0.001(1) 0.008(1)
O1 0.040(4) 0.046(6) 0.057(6) 0.002(5) 0.008(4) 0.004(6)
O2 0.051(6) 0.046(2) 0.075(7) 0.000(5) 0.011(7) 0.004(6)
O3 0.056(6) 0.070(7) 0.057(6) -0.017(6) -0.015(5) 0.009(7)
O4 0.059(7) 0.076(8) 0.076(7) -0.022(8) -0.015(6) 0.019(7)
O5 0.062(7) 0.11(1) 0.066(7) 0.003(7) -0.037(5) 0.017(7)
O6 0.039(5) 0.067(8) 0.060(6) -0.011(6) 0.010(4) 0.009(6)
O7 0.14(1) 0.12(1) 0.12(1) 0.00(1) 0.01(1) 0.03(1)
O8 0.14(2) 0.11(1) 0.13(1) -0.03(1) -0.04(1) 0.06(1)
N1 0.042(6) 0.043(6) 0.039(5) -0.004(7) 0.000(4) 0.006(5)
N2 0.055(7) 0.045(2) 0.034(5) -0.005(8) 0.002(6) 0.001(7)
N3 0.047(7) 0.077(8) 0.044(7) -0.010(6) -0.004(5) 0.002(6)
C1 0.040(7) 0.056(7) 0.045(9) 0.012(5) -0.001(7) -0.003(8)
C2 0.049(9) 0.058(8) 0.08(1) 0.007(9) 0.004(9) 0.01(1)
C3 0.053(8) 0.044(7) 0.07(1) 0.003(6) 0.002(8) -0.002(9)
C4 0.047(7) 0.067(9) 0.032(8) 0.001(6) 0.006(7) -0.003(8)
C5 0.06(1) 0.065(9) 0.09(1) 0.008(10) 0.04(1) 0.01(1)
C6 0.07(1) 0.07(1) 0.13(2) -0.028(9) 0.03(1) -0.01(1)
C7 0.04(1) 0.11(1) 0.10(1) -0.014(9) 0.03(1) 0.00(1)
C8 0.06(1) 0.11(1) 0.10(2) 0.02(1) 0.04(1) 0.01(1)
C9 0.067(10) 0.06(1) 0.09(1) 0.019(8) 0.03(1) 0.01(1)
C10 0.08(1) 0.048(8) 0.14(2) 0.00(1) 0.00(2) 0.03(1)
C11 0.038(8) 0.046(7) 0.040(7) -0.005(7) 0.012(6) 0.005(5)
C12 0.039(8) 0.050(8) 0.038(6) 0.000(7) 0.001(7) 0.001(5)
C13 0.06(1) 0.047(8) 0.05(1) 0.004(8) 0.003(9) -0.009(7)
C14 0.072(10) 0.051(8) 0.040(8) -0.008(7) -0.017(8) 0.003(8)
C15 0.09(2) 0.057(9) 0.11(2) 0.006(10) -0.01(1) -0.02(1)
C16 0.12(2) 0.04(1) 0.16(2) -0.01(1) -0.05(2) 0.00(1)
C17 0.13(1) 0.08(1) 0.09(1) -0.05(1) -0.05(1) 0.02(1)
C18 0.10(2) 0.09(1) 0.10(2) -0.05(1) 0.01(1) -0.01(1)
C19 0.07(1) 0.08(1) 0.08(1) -0.02(1) 0.00(1) -0.02(1)
C20 0.049(6) 0.036(8) 0.045(6) 0.005(8) -0.002(5) 0.000(7)
C21 0.07(1) 0.05(1) 0.047(7) -0.002(10) 0.011(6) 0.009(9)
C22 0.10(1) 0.07(1) 0.040(8) 0.00(1) -0.001(8) 0.00(1)
C23 0.10(1) 0.08(1) 0.049(8) 0.00(1) -0.029(8) 0.01(1)
C24 0.07(1) 0.10(1) 0.061(8) 0.03(1) -0.018(7) 0.01(1)
C25 0.049(6) 0.08(1) 0.052(8) 0.01(1) 0.006(7) 0.00(1)
C26 0.063(7) 0.047(7) 0.028(7) -0.005(7) 0.005(9) -0.004(6)
C27 0.09(1) 0.055(10) 0.043(10) 0.014(8) -0.002(9) 0.008(8)
C28 0.15(1) 0.06(1) 0.06(1) -0.02(1) 0.02(2) 0.016(9)
C29 0.15(1) 0.05(1) 0.09(1) -0.04(1) 0.04(1) 0.00(1)
C30 0.10(2) 0.08(1) 0.08(1) -0.043(10) 0.02(1) 0.01(1)
C31 0.063(7) 0.07(1) 0.07(1) -0.01(1) 0.01(1) 0.01(1)
C32 0.06(1) 0.050(7) 0.039(8) 0.003(9) 0.005(7) -0.001(7)
C33 0.070(8) 0.049(7) 0.035(8) 0.000(7) 0.006(9) -0.005(8)
C34 0.07(1) 0.058(8) 0.052(10) 0.006(9) 0.011(10) 0.003(9)
C35 0.10(1) 0.058(8) 0.11(2) 0.03(1) 0.03(1) 0.01(1)
C36 0.13(1) 0.04(1) 0.08(1) 0.00(1) 0.03(1) 0.01(1)
C37 0.11(1) 0.068(8) 0.08(1) -0.03(1) 0.00(1) -0.01(1)
C38 0.07(1) 0.069(8) 0.07(1) -0.018(10) 0.01(1) -0.01(1)
C39 0.27(4) 0.16(2) 0.51(6) -0.07(3) 0.08(5) -0.21(3)
C40 0.24(4) 0.29(5) 0.20(3) -0.05(4) 0.01(4) -0.12(3)
C41 0.12(2) 0.14(2) 0.13(2) -0.04(2) -0.03(2) 0.01(2)
C42 0.24(4) 0.18(3) 0.16(3) -0.10(3) -0.10(3) 0.09(2)

loop_
_atom_type_symbol
_atom_type_description
_atom_type_scat_dispersion_real
_atom_type_scat_dispersion_imag
_atom_type_scat_source
C C 0.003 0.002
;International Tables for Crystallography
(1992, Vol. C, Tables 4.2.6.8 and 6.1.1.1)
;
H H 0.000 0.000
;International Tables for Crystallography
(1992, Vol. C, Table 6.1.1.2)
;
N N 0.006 0.003
;International Tables for Crystallography
(1992, Vol. C, Tables 4.2.6.8 and 6.1.1.1)
;
Ni Ni 0.339 1.112
;International Tables for Crystallography
(1992, Vol. C, Tables 4.2.6.8 and 6.1.1.1)
;
O O 0.011 0.006
;International Tables for Crystallography
(1992, Vol. C, Tables 4.2.6.8 and 6.1.1.1)
;

loop_
_geom_angle_atom_site_label_1
_geom_angle_atom_site_label_2
_geom_angle_atom_site_label_3
_geom_angle
_geom_angle_site_symmetry_1
_geom_angle_site_symmetry_2
_geom_angle_site_symmetry_3
_geom_angle_publ_flag
O1 NI1 O2 90.4(2) . . . yes
O1 NI1 O3 89.2(2) . . . yes
O1 NI1 O6 173.0(2) . . . yes
O1 NI1 N1 93.3(2) . . . yes
O1 NI1 N2 88.0(2) . . . yes
O2 NI1 O3 85.6(2) . . . yes
O2 NI1 O6 85.7(2) . . . yes
O2 NI1 N1 98.9(3) . . . yes
O2 NI1 N2 178.2(2) . . . yes
O3 NI1 O6 84.6(2) . . . yes
O3 NI1 N1 174.8(3) . . . yes
O3 NI1 N2 93.3(2) . . . yes
O6 NI1 N1 93.1(2) . . . yes
O6 NI1 N2 95.7(2) . . . yes
N1 NI1 N2 82.2(2) . . . yes
NI1 O1 C1 125.0(5) . . . yes
NI1 O2 C3 125.9(5) . . . yes
NI1 O3 O4 99.6(3) . . . yes
NI1 O3 O5 153.6(3) . . . yes
NI1 O3 N3 127.7(5) . . . yes
O4 O3 O5 59.6(3) . . . yes
O4 O3 N3 30.0(4) . . . yes
O5 O3 N3 29.7(4) . . . yes
O3 O4 O5 59.3(3) . . . yes
O3 O4 N3 30.4(4) . . . yes
O5 O4 N3 28.9(4) . . . yes
O3 O5 O4 61.0(3) . . . yes
O3 O5 N3 31.1(4) . . . yes
O4 O5 N3 29.9(4) . . . yes
NI1 N1 C11 103.9(4) . . . yes
NI1 N1 C13 115.3(5) . . . yes
C11 N1 C13 111.2(5) . . . yes
NI1 N2 C12 110.1(4) . . . yes
NI1 N2 C32 113.8(5) . . . yes
C12 N2 C32 113.8(6) . . . yes
O3 N3 O4 119.7(6) . . . yes
O3 N3 O5 119.2(7) . . . yes
O4 N3 O5 121.2(7) . . . yes
O1 C1 C2 125.2(8) . . . yes
O1 C1 C4 116.8(7) . . . yes
C2 C1 C4 118.0(7) . . . yes
C1 C2 C3 125.0(8) . . . yes
O2 C3 C2 127.2(8) . . . yes
O2 C3 C10 115.1(8) . . . yes
C2 C3 C10 117.6(8) . . . yes
C1 C4 C5 119.5(8) . . . yes
C1 C4 C9 124.6(8) . . . yes
C5 C4 C9 115.8(8) . . . yes
C4 C5 C6 122.3(9) . . . yes
C5 C6 C7 120.1(10) . . . yes
C6 C7 C8 119.5(9) . . . yes
C7 C8 C9 121.3(10) . . . yes
C4 C9 C8 120.9(9) . . . yes
N1 C11 C12 109.3(6) . . . yes
N1 C11 C20 114.3(6) . . . yes
C12 C11 C20 110.5(6) . . . yes
N2 C12 C11 111.1(6) . . . yes
N2 C12 C26 113.3(6) . . . yes
C11 C12 C26 111.7(6) . . . yes
N1 C13 C14 115.5(7) . . . yes
C13 C14 C15 122.3(9) . . . yes
C13 C14 C19 122.6(9) . . . yes
C15 C14 C19 115.1(9) . . . yes
C14 C15 C16 124(1) . . . yes
C15 C16 C17 118(1) . . . yes
C16 C17 C18 120(1) . . . yes
C17 C18 C19 120(1) . . . yes
C14 C19 C18 120(1) . . . yes
C11 C20 C21 121.5(7) . . . yes
C11 C20 C25 119.4(7) . . . yes
C21 C20 C25 119.2(8) . . . yes
C20 C21 C22 120.7(8) . . . yes
C21 C22 C23 120.3(8) . . . yes
C22 C23 C24 118.6(8) . . . yes
C23 C24 C25 121.6(9) . . . yes
C20 C25 C24 119.6(8) . . . yes
C12 C26 C27 122.3(8) . . . yes
C12 C26 C31 119.1(8) . . . yes
C27 C26 C31 118.5(8) . . . yes
C26 C27 C28 120.0(10) . . . yes
C27 C28 C29 121(1) . . . yes
C28 C29 C30 117.9(10) . . . yes
C29 C30 C31 120(1) . . . yes
C26 C31 C30 121.5(10) . . . yes
N2 C32 C33 112.7(7) . . . yes
C32 C33 C34 119.3(8) . . . yes
C32 C33 C38 121.2(9) . . . yes
C34 C33 C38 119.5(8) . . . yes
C33 C34 C35 119.6(9) . . . yes
C34 C35 C36 119(1) . . . yes
C35 C36 C37 121.1(9) . . . yes
C36 C37 C38 120(1) . . . yes
C33 C38 C37 120(1) . . . yes
O7 C39 C40 122(1) . . . yes
O8 C41 C42 112(1) . . . yes

loop_
_geom_bond_atom_site_label_1
_geom_bond_atom_site_label_2
_geom_bond_distance
_geom_bond_site_symmetry_1
_geom_bond_site_symmetry_2
_geom_bond_publ_flag
NI1 O1 2.030(5) . . yes
NI1 O2 1.986(5) . . yes
NI1 O3 2.202(5) . . yes
NI1 O6 2.057(5) . . yes
NI1 N1 2.112(6) . . yes
NI1 N2 2.103(7) . . yes
O1 C1 1.248(9) . . yes
O2 C3 1.239(9) . . yes
O3 O4 2.193(9) . . yes
O3 O5 2.155(7) . . yes
O3 N3 1.276(8) . . yes
O4 O5 2.163(9) . . yes
O4 N3 1.260(9) . . yes
O5 N3 1.222(8) . . yes
O7 C39 1.298(6) . . yes
O8 C41 1.318(6) . . yes
N1 C11 1.484(10) . . yes
N1 C13 1.46(1) . . yes
N2 C12 1.506(9) . . yes
N2 C32 1.481(9) . . yes
C1 C2 1.40(1) . . yes
C1 C4 1.50(1) . . yes
C2 C3 1.38(1) . . yes
C3 C10 1.54(1) . . yes
C4 C5 1.37(1) . . yes
C4 C9 1.38(1) . . yes
C5 C6 1.38(1) . . yes
C6 C7 1.34(1) . . yes
C7 C8 1.33(2) . . yes
C8 C9 1.39(1) . . yes
C11 C12 1.53(1) . . yes
C11 C20 1.52(1) . . yes
C12 C26 1.52(1) . . yes
C13 C14 1.49(1) . . yes
C14 C15 1.38(1) . . yes
C14 C19 1.39(1) . . yes
C15 C16 1.34(1) . . yes
C16 C17 1.35(2) . . yes
C17 C18 1.36(2) . . yes
C18 C19 1.37(1) . . yes
C20 C21 1.37(1) . . yes
C20 C25 1.39(1) . . yes
C21 C22 1.37(1) . . yes
C22 C23 1.40(1) . . yes
C23 C24 1.35(1) . . yes
C24 C25 1.38(1) . . yes
C26 C27 1.35(1) . . yes
C26 C31 1.39(1) . . yes
C27 C28 1.38(1) . . yes
C28 C29 1.37(2) . . yes
C29 C30 1.37(2) . . yes
C30 C31 1.34(1) . . yes
C32 C33 1.53(1) . . yes
C33 C34 1.38(1) . . yes
C33 C38 1.36(1) . . yes
C34 C35 1.41(1) . . yes
C35 C36 1.34(2) . . yes
C36 C37 1.36(2) . . yes
C37 C38 1.39(1) . . yes
C39 C40 1.362(6) . . yes
C41 C42 1.426(6) . . yes

loop_
_geom_contact_atom_site_label_1
_geom_contact_atom_site_label_2
_geom_contact_distance
_geom_contact_site_symmetry_1
_geom_contact_site_symmetry_2
_geom_contact_publ_flag
O2 O8 3.40(1) . . ?
O2 O7 3.44(1) . . ?
O2 C39 3.53(3) . . ?
O3 O8 2.85(1) . . ?
O4 O6 2.872(8) . 3_466 ?
O5 N1 3.348(8) . 3_466 ?
O5 C25 3.367(10) . 3_466 ?
O5 O8 3.37(1) . . ?
O5 O6 3.370(8) . 3_466 ?
O5 C12 3.475(9) . 3_466 ?
O5 C41 3.52(1) . . ?
O5 C32 3.58(1) . 3_466 ?
O6 O7 2.721(10) . . ?
O6 N3 3.447(9) . 3_566 ?
O6 C5 3.49(1) . 3_566 ?
O6 C39 3.59(2) . . ?
O7 O8 2.78(1) . . ?
O7 C6 3.52(1) . 3_566 ?
O8 C39 3.15(2) . . ?
O8 N3 3.55(1) . . ?
C2 C34 3.54(1) . 3_466 ?
C9 C28 3.50(1) . 4_656 ?
